data_7016070
loop_
_publ_author_name
'Zhang, Jian-Yong'
'Ma, Yu'
'Cheng, Ai-Ling'
'Yue, Qi'
'Sun, Qian'
'Gao, En-Qing'

_publ_section_title
;
 Synthesis, structures, and magnetic properties of transition metal
 compounds with 2,2'-dinitrobiphenyl-4,4'-dicarboxylate and
 N,N'-chelating ligands.
;
_journal_issue 27
_journal_name_full 'Dalton transactions (Cambridge, England : 2003)'
_journal_page_first 7219
_journal_page_last 7227
_journal_paper_doi 10.1039/c1dt10158g
_journal_volume 40
_journal_year 2011
_chemical_formula_sum 'C32 H22 Co N4 O10'
_chemical_formula_weight 681.47
_chemical_name_systematic
;
?
;
_space_group_IT_number 14
_symmetry_cell_setting monoclinic
_symmetry_space_group_name_Hall '-P 2ybc'
_symmetry_space_group_name_H-M 'P 1 21/c 1'
_atom_sites_solution_hydrogens geom
_atom_sites_solution_primary direct
_atom_sites_solution_secondary difmap
_audit_creation_method SHELXL-97
_cell_angle_alpha 90.00
_cell_angle_beta 91.8300(10)
_cell_angle_gamma 90.00
_cell_formula_units_Z 4
_cell_length_a 9.0233(3)
_cell_length_b 29.1407(9)
_cell_length_c 11.0744(3)
_cell_measurement_reflns_used 9896
_cell_measurement_temperature 296(2)
_cell_measurement_theta_max 28.26
_cell_measurement_theta_min 2.26
_cell_volume 2910.48(15)
_computing_cell_refinement 'Bruker XSCANS'
_computing_data_collection 'Bruker XSCANS'
_computing_data_reduction 'Bruker SHELXTL'
_computing_molecular_graphics 'Bruker SHELXTL'
_computing_publication_material 'Bruker SHELXTL'
_computing_structure_refinement 'Bruker SHELXTL'
_computing_structure_solution 'Bruker SHELXTL'
_diffrn_ambient_temperature 296(2)
_diffrn_measured_fraction_theta_full 0.998
_diffrn_measured_fraction_theta_max 0.998
_diffrn_measurement_device_type 'CCD area detector'
_diffrn_measurement_method 'phi and omega scans'
_diffrn_radiation_monochromator graphite
_diffrn_radiation_source 'fine-focus sealed tube'
_diffrn_radiation_type MoK\a
_diffrn_radiation_wavelength 0.71073
_diffrn_reflns_av_R_equivalents 0.0352
_diffrn_reflns_av_sigmaI/netI 0.0235
_diffrn_reflns_limit_h_max 8
_diffrn_reflns_limit_h_min -11
_diffrn_reflns_limit_k_max 35
_diffrn_reflns_limit_k_min -35
_diffrn_reflns_limit_l_max 13
_diffrn_reflns_limit_l_min -13
_diffrn_reflns_number 35942
_diffrn_reflns_theta_full 26.01
_diffrn_reflns_theta_max 26.01
_diffrn_reflns_theta_min 1.40
_exptl_absorpt_coefficient_mu 0.659
_exptl_absorpt_correction_T_max 0.8906
_exptl_absorpt_correction_T_min 0.8268
_exptl_absorpt_correction_type multi-scan
_exptl_absorpt_process_details SADABS
_exptl_crystal_colour red
_exptl_crystal_density_diffrn 1.555
_exptl_crystal_density_method 'not measured'
_exptl_crystal_description block
_exptl_crystal_F_000 1396
_exptl_crystal_size_max 0.30
_exptl_crystal_size_mid 0.22
_exptl_crystal_size_min 0.18
_refine_diff_density_max 0.697
_refine_diff_density_min -0.583
_refine_diff_density_rms 0.086
_refine_ls_extinction_method none
_refine_ls_goodness_of_fit_ref 1.061
_refine_ls_hydrogen_treatment mixed
_refine_ls_matrix_type full
_refine_ls_number_parameters 436
_refine_ls_number_reflns 5717
_refine_ls_number_restraints 6
_refine_ls_restrained_S_all 1.063
_refine_ls_R_factor_all 0.0634
_refine_ls_R_factor_gt 0.0505
_refine_ls_shift/su_max 0.002
_refine_ls_shift/su_mean 0.000
_refine_ls_structure_factor_coef Fsqd
_refine_ls_weighting_details 'calc w=1/[\s^2^(Fo^2^)+(0.0803P)^2^+3.8507P] where P=(Fo^2^+2Fc^2^)/3'
_refine_ls_weighting_scheme calc
_refine_ls_wR_factor_gt 0.1400
_refine_ls_wR_factor_ref 0.1512
_reflns_number_gt 4684
_reflns_number_total 5717
_reflns_threshold_expression >2sigma(I)
_cod_data_source_file c1dt10158g.txt
_cod_data_source_block 5
_cod_depositor_comments
;
The following automatic conversions were performed:

'_symmetry_cell_setting' value 'Monoclinic' changed to 'monoclinic'
according to /home/saulius/struct/CIF-dictionaries/cif_core.dic
dictionary named 'cif_core.dic' version 2.4.1 from 2010-06-29.

Automatic conversion script
Id: cif_fix_values 1715 2011-07-08 13:25:40Z adriana 
;
_cod_original_sg_symbol_H-M 'P2(1)/c '
_cod_database_code 7016070

loop_
_symmetry_equiv_pos_as_xyz
'x, y, z'
'-x, y+1/2, -z+1/2'
'-x, -y, -z'
'x, -y-1/2, z-1/2'

loop_
_atom_site_label
_atom_site_type_symbol
_atom_site_fract_x
_atom_site_fract_y
_atom_site_fract_z
_atom_site_U_iso_or_equiv
_atom_site_adp_type
_atom_site_occupancy
_atom_site_symmetry_multiplicity
_atom_site_calc_flag
_atom_site_refinement_flags
_atom_site_disorder_assembly
_atom_site_disorder_group
C1 C 0.3458(4) 0.60969(10) 0.6577(3) 0.0366(7) Uani 1 1 d . . .
C2 C 0.4531(4) 0.63740(10) 0.5879(3) 0.0366(7) Uani 1 1 d . . .
C3 C 0.5964(4) 0.64411(13) 0.6334(4) 0.0476(9) Uani 1 1 d . . .
H3A H 0.6294 0.6284 0.7023 0.057 Uiso 1 1 calc R . .
C4 C 0.6905(4) 0.67413(13) 0.5766(4) 0.0497(9) Uani 1 1 d . . .
H4A H 0.7857 0.6789 0.6090 0.060 Uiso 1 1 calc R . .
C5 C 0.6456(4) 0.69719(10) 0.4723(3) 0.0393(8) Uani 1 1 d . . .
C6 C 0.5045(4) 0.68796(11) 0.4239(3) 0.0378(7) Uani 1 1 d . . .
C7 C 0.4081(4) 0.65900(11) 0.4817(3) 0.0384(7) Uani 1 1 d . . .
H7A H 0.3131 0.6541 0.4493 0.046 Uiso 1 1 calc R . .
C8 C 0.7436(4) 0.73505(11) 0.4303(3) 0.0394(8) Uani 1 1 d . . .
C9 C 0.7129(5) 0.77831(12) 0.4743(4) 0.0553(11) Uani 1 1 d . . .
H9A H 0.6290 0.7827 0.5196 0.066 Uiso 1 1 calc R . .
C10 C 0.8048(4) 0.81514(12) 0.4522(4) 0.0527(10) Uani 1 1 d . . .
H10A H 0.7799 0.8442 0.4795 0.063 Uiso 1 1 calc R . .
C11 C 0.9328(4) 0.80897(10) 0.3898(3) 0.0355(7) Uani 1 1 d . . .
C12 C 0.9647(4) 0.76624(11) 0.3423(3) 0.0389(8) Uani 1 1 d . . .
H12A H 1.0497 0.7618 0.2985 0.047 Uiso 1 1 calc R . .
C13 C 0.8682(4) 0.73026(11) 0.3610(3) 0.0399(8) Uani 1 1 d . . .
C14 C 1.0353(4) 0.84855(10) 0.3714(3) 0.0340(7) Uani 1 1 d . . .
C15 C -0.0436(3) 0.51314(11) 0.6859(3) 0.0336(7) Uani 1 1 d . . .
C16 C -0.0829(4) 0.54871(13) 0.6055(3) 0.0432(8) Uani 1 1 d . . .
H16A H -0.0326 0.5765 0.6094 0.052 Uiso 1 1 calc R . .
C17 C -0.1948(4) 0.54238(17) 0.5216(4) 0.0566(10) Uani 1 1 d . . .
H17A H -0.2218 0.5662 0.4694 0.068 Uiso 1 1 calc R . .
C18 C -0.2700(5) 0.50014(18) 0.5134(4) 0.0617(12) Uani 1 1 d . . .
H18A H -0.3464 0.4964 0.4559 0.074 Uiso 1 1 calc R . .
C19 C -0.2332(4) 0.46508(16) 0.5874(3) 0.0541(10) Uani 1 1 d . . .
H19A H -0.2835 0.4373 0.5801 0.065 Uiso 1 1 calc R . .
C20 C -0.1185(4) 0.47021(12) 0.6760(3) 0.0398(8) Uani 1 1 d . . .
C21 C -0.0776(4) 0.43538(12) 0.7578(4) 0.0445(8) Uani 1 1 d . . .
H21A H -0.1222 0.4067 0.7513 0.053 Uiso 1 1 calc R . .
C22 C 0.0264(4) 0.44336(11) 0.8460(3) 0.0412(8) Uani 1 1 d . . .
H22A H 0.0526 0.4204 0.9011 0.049 Uiso 1 1 calc R . .
C23 C 0.0949(3) 0.48708(9) 0.8536(3) 0.0296(6) Uani 1 1 d . . .
C24 C 0.2029(3) 0.49878(9) 0.9523(3) 0.0295(6) Uani 1 1 d . . .
C25 C 0.2493(3) 0.46619(10) 1.0400(3) 0.0360(7) Uani 1 1 d . . .
H25A H 0.2092 0.4368 1.0391 0.043 Uiso 1 1 calc R . .
C26 C 0.3530(4) 0.47823(11) 1.1255(3) 0.0380(7) Uani 1 1 d . . .
H26A H 0.3857 0.4569 1.1827 0.046 Uiso 1 1 calc R . .
C27 C 0.4110(3) 0.52293(12) 1.1277(3) 0.0364(7) Uani 1 1 d . . .
C28 C 0.5200(4) 0.53770(14) 1.2136(3) 0.0455(8) Uani 1 1 d . . .
H28A H 0.5579 0.5171 1.2708 0.055 Uiso 1 1 calc R . .
C29 C 0.5693(4) 0.58133(14) 1.2134(4) 0.0505(9) Uani 1 1 d . . .
H29A H 0.6411 0.5906 1.2704 0.061 Uiso 1 1 calc R . .
C30 C 0.5134(4) 0.61273(13) 1.1281(3) 0.0464(9) Uani 1 1 d . . .
H30A H 0.5478 0.6428 1.1299 0.056 Uiso 1 1 calc R . .
C31 C 0.4093(4) 0.60009(11) 1.0424(3) 0.0374(7) Uani 1 1 d . . .
H31A H 0.3737 0.6213 0.9859 0.045 Uiso 1 1 calc R . .
C32 C 0.3562(3) 0.55452(10) 1.0401(3) 0.0312(6) Uani 1 1 d . . .
N1 N 0.0642(3) 0.52005(8) 0.7741(2) 0.0282(5) Uani 1 1 d . . .
N2 N 0.2525(3) 0.54162(8) 0.9535(2) 0.0280(5) Uani 1 1 d . . .
N3 N 0.4519(4) 0.70875(11) 0.3097(3) 0.0487(7) Uani 1 1 d . . .
N4 N 0.9003(4) 0.68644(10) 0.3028(4) 0.0588(10) Uani 1 1 d . . .
O1 O 0.3910(3) 0.58665(8) 0.7463(2) 0.0447(6) Uani 1 1 d . . .
OW1 O 0.0603(4) 0.69482(17) 0.5666(4) 0.0941(12) Uani 1 1 d D . .
HW1A H 0.058(7) 0.684(3) 0.493(3) 0.141 Uiso 1 1 d D . .
HW1B H 0.145(5) 0.710(2) 0.572(6) 0.141 Uiso 1 1 d D . .
O2 O 0.2092(2) 0.61181(8) 0.6308(2) 0.0409(5) Uani 1 1 d . . .
OW2 O 1.2857(5) 0.76673(14) 0.5120(4) 0.0909(12) Uani 1 1 d D . .
HW2A H 1.305(7) 0.776(2) 0.587(2) 0.136 Uiso 1 1 d D . .
HW2B H 1.352(6) 0.780(3) 0.468(5) 0.136 Uiso 1 1 d D . .
O3 O 1.1709(3) 0.84240(8) 0.3633(2) 0.0429(6) Uani 1 1 d . . .
O4 O 0.9798(3) 0.88821(7) 0.3635(3) 0.0470(6) Uani 1 1 d . . .
O5 O 0.3262(3) 0.70099(14) 0.2744(3) 0.0793(11) Uani 1 1 d . . .
O6 O 0.5378(4) 0.73047(13) 0.2509(3) 0.0765(10) Uani 1 1 d . . .
O7 O 0.8143(4) 0.65573(11) 0.3094(4) 0.0987(15) Uani 1 1 d . . .
O8 O 1.0102(4) 0.68308(12) 0.2442(5) 0.1068(17) Uani 1 1 d . . .
Co1 Co 0.17487(4) 0.581707(12) 0.80978(4) 0.02864(15) Uani 1 1 d . . .

loop_
_atom_site_aniso_label
_atom_site_aniso_U_11
_atom_site_aniso_U_22
_atom_site_aniso_U_33
_atom_site_aniso_U_23
_atom_site_aniso_U_13
_atom_site_aniso_U_12
C1 0.0397(18) 0.0223(14) 0.0484(19) -0.0009(13) 0.0104(15) -0.0012(12)
C2 0.0355(17) 0.0218(14) 0.053(2) 0.0033(13) 0.0106(15) -0.0037(12)
C3 0.0413(19) 0.0410(19) 0.060(2) 0.0178(17) -0.0013(17) -0.0038(15)
C4 0.0331(18) 0.0422(19) 0.074(3) 0.0094(18) -0.0030(17) -0.0095(15)
C5 0.0365(17) 0.0227(14) 0.059(2) 0.0032(14) 0.0117(15) -0.0035(12)
C6 0.0386(17) 0.0307(16) 0.0446(19) 0.0028(14) 0.0078(15) -0.0030(13)
C7 0.0336(16) 0.0329(16) 0.0490(19) -0.0017(14) 0.0063(14) -0.0069(13)
C8 0.0359(17) 0.0248(15) 0.058(2) 0.0037(14) 0.0088(15) -0.0059(13)
C9 0.055(2) 0.0313(18) 0.082(3) -0.0078(18) 0.036(2) -0.0091(16)
C10 0.056(2) 0.0237(16) 0.080(3) -0.0092(17) 0.030(2) -0.0080(15)
C11 0.0345(16) 0.0229(14) 0.0493(19) 0.0010(13) 0.0059(14) -0.0056(12)
C12 0.0330(16) 0.0267(15) 0.058(2) -0.0032(14) 0.0093(15) -0.0054(12)
C13 0.0357(17) 0.0232(15) 0.061(2) -0.0023(14) 0.0051(15) -0.0038(12)
C14 0.0397(18) 0.0224(14) 0.0402(17) -0.0025(12) 0.0040(14) -0.0087(12)
C15 0.0285(15) 0.0347(16) 0.0381(17) -0.0062(13) 0.0096(13) -0.0020(12)
C16 0.0362(17) 0.048(2) 0.046(2) 0.0042(16) 0.0029(15) -0.0032(15)
C17 0.048(2) 0.080(3) 0.042(2) 0.010(2) -0.0030(17) -0.002(2)
C18 0.046(2) 0.097(4) 0.042(2) -0.006(2) -0.0040(17) -0.019(2)
C19 0.048(2) 0.070(3) 0.044(2) -0.0170(19) 0.0082(17) -0.0212(19)
C20 0.0338(16) 0.0435(19) 0.0428(18) -0.0140(15) 0.0138(14) -0.0078(14)
C21 0.0451(19) 0.0277(16) 0.061(2) -0.0098(16) 0.0123(17) -0.0091(14)
C22 0.0431(18) 0.0219(15) 0.059(2) -0.0002(14) 0.0098(16) -0.0026(13)
C23 0.0262(14) 0.0200(13) 0.0434(17) -0.0003(12) 0.0113(12) 0.0020(11)
C24 0.0275(14) 0.0189(13) 0.0427(17) 0.0032(12) 0.0093(13) 0.0045(11)
C25 0.0349(16) 0.0228(14) 0.0509(19) 0.0090(13) 0.0107(14) 0.0017(12)
C26 0.0351(17) 0.0352(17) 0.0442(19) 0.0140(14) 0.0075(14) 0.0082(13)
C27 0.0291(15) 0.0443(18) 0.0363(17) 0.0055(14) 0.0072(13) 0.0065(13)
C28 0.0400(19) 0.057(2) 0.0400(19) 0.0068(16) 0.0017(15) 0.0042(16)
C29 0.041(2) 0.066(3) 0.044(2) -0.0073(18) -0.0036(16) -0.0036(17)
C30 0.0430(19) 0.0417(19) 0.055(2) -0.0106(16) 0.0039(17) -0.0060(15)
C31 0.0360(17) 0.0311(16) 0.0451(19) -0.0016(14) 0.0011(14) 0.0006(13)
C32 0.0272(15) 0.0297(15) 0.0371(16) -0.0006(12) 0.0085(12) 0.0039(12)
N1 0.0248(12) 0.0217(11) 0.0386(14) -0.0016(10) 0.0076(10) 0.0018(9)
N2 0.0275(12) 0.0195(11) 0.0374(14) 0.0011(10) 0.0067(10) 0.0020(9)
N3 0.0473(18) 0.0517(18) 0.0473(18) 0.0051(14) 0.0065(15) -0.0098(14)
N4 0.0448(18) 0.0284(15) 0.105(3) -0.0149(16) 0.0264(18) -0.0084(13)
O1 0.0396(13) 0.0345(12) 0.0608(16) 0.0178(11) 0.0138(12) 0.0049(10)
OW1 0.076(2) 0.100(3) 0.107(3) 0.028(3) 0.005(2) 0.018(2)
O2 0.0353(12) 0.0368(12) 0.0510(14) 0.0041(10) 0.0064(10) -0.0094(10)
OW2 0.114(3) 0.072(2) 0.085(3) -0.006(2) -0.023(2) 0.026(2)
O3 0.0371(13) 0.0296(12) 0.0619(15) 0.0009(11) 0.0021(11) -0.0105(9)
O4 0.0457(13) 0.0201(11) 0.0763(18) -0.0022(11) 0.0192(13) -0.0054(9)
O5 0.0547(19) 0.118(3) 0.064(2) 0.0307(19) -0.0107(15) -0.0230(19)
O6 0.076(2) 0.091(2) 0.0628(19) 0.0275(17) 0.0043(16) -0.0368(19)
O7 0.088(2) 0.0418(17) 0.171(4) -0.044(2) 0.070(3) -0.0365(17)
O8 0.083(2) 0.0464(18) 0.196(5) -0.041(2) 0.076(3) -0.0179(16)
Co1 0.0279(2) 0.0173(2) 0.0410(3) 0.00375(16) 0.00536(17) 0.00260(14)

loop_
_atom_type_symbol
_atom_type_description
_atom_type_scat_dispersion_real
_atom_type_scat_dispersion_imag
_atom_type_scat_source
C C 0.0033 0.0016 'International Tables Vol C Tables 4.2.6.8 and 6.1.1.4'
H H 0.0000 0.0000 'International Tables Vol C Tables 4.2.6.8 and 6.1.1.4'
N N 0.0061 0.0033 'International Tables Vol C Tables 4.2.6.8 and 6.1.1.4'
O O 0.0106 0.0060 'International Tables Vol C Tables 4.2.6.8 and 6.1.1.4'
Co Co 0.3494 0.9721 'International Tables Vol C Tables 4.2.6.8 and 6.1.1.4'

loop_
_geom_angle_atom_site_label_1
_geom_angle_atom_site_label_2
_geom_angle_atom_site_label_3
_geom_angle
_geom_angle_site_symmetry_1
_geom_angle_site_symmetry_3
_geom_angle_publ_flag
O1 C1 O2 120.3(3) . . ?
O1 C1 C2 119.8(3) . . ?
O2 C1 C2 119.7(3) . . ?
O1 C1 Co1 58.62(17) . . ?
O2 C1 Co1 63.11(17) . . ?
C2 C1 Co1 164.6(2) . . ?
C7 C2 C3 119.3(3) . . ?
C7 C2 C1 120.6(3) . . ?
C3 C2 C1 120.0(3) . . ?
C4 C3 C2 120.1(3) . . ?
C4 C3 H3A 119.9 . . ?
C2 C3 H3A 119.9 . . ?
C5 C4 C3 121.2(3) . . ?
C5 C4 H4A 119.4 . . ?
C3 C4 H4A 119.4 . . ?
C4 C5 C6 117.9(3) . . ?
C4 C5 C8 117.1(3) . . ?
C6 C5 C8 124.4(3) . . ?
C7 C6 C5 121.3(3) . . ?
C7 C6 N3 117.4(3) . . ?
C5 C6 N3 121.2(3) . . ?
C2 C7 C6 120.0(3) . . ?
C2 C7 H7A 120.0 . . ?
C6 C7 H7A 120.0 . . ?
C9 C8 C13 117.5(3) . . ?
C9 C8 C5 115.8(3) . . ?
C13 C8 C5 126.5(3) . . ?
C10 C9 C8 121.1(3) . . ?
C10 C9 H9A 119.4 . . ?
C8 C9 H9A 119.4 . . ?
C11 C10 C9 120.4(3) . . ?
C11 C10 H10A 119.8 . . ?
C9 C10 H10A 119.8 . . ?
C10 C11 C12 119.7(3) . . ?
C10 C11 C14 120.0(3) . . ?
C12 C11 C14 120.3(3) . . ?
C13 C12 C11 119.0(3) . . ?
C13 C12 H12A 120.5 . . ?
C11 C12 H12A 120.5 . . ?
C12 C13 C8 122.1(3) . . ?
C12 C13 N4 117.5(3) . . ?
C8 C13 N4 120.4(3) . . ?
O3 C14 O4 121.1(3) . . ?
O3 C14 C11 120.9(3) . . ?
O4 C14 C11 118.0(3) . . ?
O3 C14 Co1 65.90(16) . 4_675 ?
O4 C14 Co1 55.80(15) . 4_675 ?
C11 C14 Co1 169.6(2) . 4_675 ?
N1 C15 C16 120.2(3) . . ?
N1 C15 C20 120.5(3) . . ?
C16 C15 C20 119.3(3) . . ?
C17 C16 C15 119.9(4) . . ?
C17 C16 H16A 120.0 . . ?
C15 C16 H16A 120.0 . . ?
C16 C17 C18 120.5(4) . . ?
C16 C17 H17A 119.7 . . ?
C18 C17 H17A 119.7 . . ?
C19 C18 C17 121.1(4) . . ?
C19 C18 H18A 119.4 . . ?
C17 C18 H18A 119.4 . . ?
C18 C19 C20 120.3(4) . . ?
C18 C19 H19A 119.9 . . ?
C20 C19 H19A 119.9 . . ?
C21 C20 C19 123.0(3) . . ?
C21 C20 C15 118.1(3) . . ?
C19 C20 C15 118.8(4) . . ?
C22 C21 C20 120.3(3) . . ?
C22 C21 H21A 119.9 . . ?
C20 C21 H21A 119.9 . . ?
C21 C22 C23 119.2(3) . . ?
C21 C22 H22A 120.4 . . ?
C23 C22 H22A 120.4 . . ?
N1 C23 C22 122.0(3) . . ?
N1 C23 C24 116.2(2) . . ?
C22 C23 C24 121.7(3) . . ?
N2 C24 C25 122.3(3) . . ?
N2 C24 C23 116.0(3) . . ?
C25 C24 C23 121.8(3) . . ?
C26 C25 C24 119.3(3) . . ?
C26 C25 H25A 120.4 . . ?
C24 C25 H25A 120.4 . . ?
C25 C26 C27 120.0(3) . . ?
C25 C26 H26A 120.0 . . ?
C27 C26 H26A 120.0 . . ?
C26 C27 C28 123.0(3) . . ?
C26 C27 C32 118.0(3) . . ?
C28 C27 C32 118.9(3) . . ?
C29 C28 C27 120.6(3) . . ?
C29 C28 H28A 119.7 . . ?
C27 C28 H28A 119.7 . . ?
C28 C29 C30 120.5(3) . . ?
C28 C29 H29A 119.8 . . ?
C30 C29 H29A 119.8 . . ?
C31 C30 C29 121.3(3) . . ?
C31 C30 H30A 119.4 . . ?
C29 C30 H30A 119.4 . . ?
C30 C31 C32 119.5(3) . . ?
C30 C31 H31A 120.3 . . ?
C32 C31 H31A 120.3 . . ?
N2 C32 C31 119.6(3) . . ?
N2 C32 C27 121.1(3) . . ?
C31 C32 C27 119.3(3) . . ?
C23 N1 C15 119.7(3) . . ?
C23 N1 Co1 114.1(2) . . ?
C15 N1 Co1 125.9(2) . . ?
C24 N2 C32 119.2(3) . . ?
C24 N2 Co1 114.6(2) . . ?
C32 N2 Co1 126.00(19) . . ?
O6 N3 O5 122.4(4) . . ?
O6 N3 C6 119.1(3) . . ?
O5 N3 C6 118.4(3) . . ?
O7 N4 O8 121.5(3) . . ?
O7 N4 C13 119.4(3) . . ?
O8 N4 C13 119.0(3) . . ?
C1 O1 Co1 90.9(2) . . ?
HW1A OW1 HW1B 103(3) . . ?
C1 O2 Co1 86.1(2) . . ?
HW2A OW2 HW2B 106(3) . . ?
C14 O3 Co1 84.42(18) . 4_675 ?
C14 O4 Co1 93.94(19) . 4_675 ?
O4 Co1 N2 106.67(10) 4_476 . ?
O4 Co1 N1 90.74(9) 4_476 . ?
N2 Co1 N1 78.98(10) . . ?
O4 Co1 O1 150.99(9) 4_476 . ?
N2 Co1 O1 90.07(9) . . ?
N1 Co1 O1 116.08(9) . . ?
O4 Co1 O2 103.62(10) 4_476 . ?
N2 Co1 O2 149.45(9) . . ?
N1 Co1 O2 104.65(9) . . ?
O1 Co1 O2 60.75(9) . . ?
O4 Co1 O3 59.76(9) 4_476 4_476 ?
N2 Co1 O3 110.62(9) . 4_476 ?
N1 Co1 O3 150.34(9) . 4_476 ?
O1 Co1 O3 92.45(9) . 4_476 ?
O2 Co1 O3 81.48(9) . 4_476 ?
O4 Co1 C1 127.87(10) 4_476 . ?
N2 Co1 C1 120.51(10) . . ?
N1 Co1 C1 117.54(10) . . ?
O1 Co1 C1 30.45(10) . . ?
O2 Co1 C1 30.76(10) . . ?
O3 Co1 C1 82.67(10) 4_476 . ?
O4 Co1 C14 30.26(10) 4_476 4_476 ?
N2 Co1 C14 114.13(10) . 4_476 ?
N1 Co1 C14 120.66(10) . 4_476 ?
O1 Co1 C14 121.17(10) . 4_476 ?
O2 Co1 C14 90.48(10) . 4_476 ?
O3 Co1 C14 29.69(9) 4_476 4_476 ?
C1 Co1 C14 104.48(10) . 4_476 ?

loop_
_geom_bond_atom_site_label_1
_geom_bond_atom_site_label_2
_geom_bond_distance
_geom_bond_site_symmetry_2
_geom_bond_publ_flag
C1 O1 1.246(4) . ?
C1 O2 1.261(4) . ?
C1 C2 1.495(4) . ?
C1 Co1 2.459(3) . ?
C2 C7 1.382(5) . ?
C2 C3 1.387(5) . ?
C3 C4 1.385(5) . ?
C3 H3A 0.9300 . ?
C4 C5 1.385(5) . ?
C4 H4A 0.9300 . ?
C5 C6 1.392(5) . ?
C5 C8 1.497(4) . ?
C6 C7 1.384(5) . ?
C6 N3 1.467(5) . ?
C7 H7A 0.9300 . ?
C8 C9 1.383(5) . ?
C8 C13 1.388(5) . ?
C9 C10 1.383(5) . ?
C9 H9A 0.9300 . ?
C10 C11 1.376(5) . ?
C10 H10A 0.9300 . ?
C11 C12 1.386(4) . ?
C11 C14 1.497(4) . ?
C12 C13 1.383(4) . ?
C12 H12A 0.9300 . ?
C13 N4 1.463(4) . ?
C14 O3 1.243(4) . ?
C14 O4 1.262(4) . ?
C14 Co1 2.497(3) 4_675 ?
C15 N1 1.371(4) . ?
C15 C16 1.405(5) . ?
C15 C20 1.425(4) . ?
C16 C17 1.362(5) . ?
C16 H16A 0.9300 . ?
C17 C18 1.407(6) . ?
C17 H17A 0.9300 . ?
C18 C19 1.345(7) . ?
C18 H18A 0.9300 . ?
C19 C20 1.411(5) . ?
C19 H19A 0.9300 . ?
C20 C21 1.402(5) . ?
C21 C22 1.353(5) . ?
C21 H21A 0.9300 . ?
C22 C23 1.418(4) . ?
C22 H22A 0.9300 . ?
C23 N1 1.327(4) . ?
C23 C24 1.481(4) . ?
C24 N2 1.326(4) . ?
C24 C25 1.412(4) . ?
C25 C26 1.356(5) . ?
C25 H25A 0.9300 . ?
C26 C27 1.404(5) . ?
C26 H26A 0.9300 . ?
C27 C28 1.413(5) . ?
C27 C32 1.415(4) . ?
C28 C29 1.347(6) . ?
C28 H28A 0.9300 . ?
C29 C30 1.397(6) . ?
C29 H29A 0.9300 . ?
C30 C31 1.365(5) . ?
C30 H30A 0.9300 . ?
C31 C32 1.412(4) . ?
C31 H31A 0.9300 . ?
C32 N2 1.371(4) . ?
N1 Co1 2.087(2) . ?
N2 Co1 2.077(2) . ?
N3 O6 1.207(4) . ?
N3 O5 1.209(4) . ?
N4 O7 1.188(4) . ?
N4 O8 1.206(5) . ?
O1 Co1 2.100(2) . ?
OW1 HW1A 0.87(2) . ?
OW1 HW1B 0.88(2) . ?
O2 Co1 2.198(2) . ?
OW2 HW2A 0.88(2) . ?
OW2 HW2B 0.88(2) . ?
O3 Co1 2.290(2) 4_675 ?
O4 Co1 2.070(2) 4_675 ?
Co1 O4 2.070(2) 4_476 ?
Co1 O3 2.290(2) 4_476 ?
Co1 C14 2.497(3) 4_476 ?

loop_
_geom_torsion_atom_site_label_1
_geom_torsion_atom_site_label_2
_geom_torsion_atom_site_label_3
_geom_torsion_atom_site_label_4
_geom_torsion
_geom_torsion_site_symmetry_1
_geom_torsion_site_symmetry_2
_geom_torsion_site_symmetry_3
_geom_torsion_site_symmetry_4
_geom_torsion_publ_flag
O1 C1 C2 C7 172.7(3) . . . . ?
O2 C1 C2 C7 -11.3(5) . . . . ?
Co1 C1 C2 C7 -107.7(9) . . . . ?
O1 C1 C2 C3 -11.5(5) . . . . ?
O2 C1 C2 C3 164.5(3) . . . . ?
Co1 C1 C2 C3 68.1(10) . . . . ?
C7 C2 C3 C4 3.5(6) . . . . ?
C1 C2 C3 C4 -172.3(3) . . . . ?
C2 C3 C4 C5 -1.5(6) . . . . ?
C3 C4 C5 C6 -2.3(6) . . . . ?
C3 C4 C5 C8 169.1(4) . . . . ?
C4 C5 C6 C7 4.1(5) . . . . ?
C8 C5 C6 C7 -166.6(3) . . . . ?
C4 C5 C6 N3 -176.2(3) . . . . ?
C8 C5 C6 N3 13.1(5) . . . . ?
C3 C2 C7 C6 -1.8(5) . . . . ?
C1 C2 C7 C6 174.0(3) . . . . ?
C5 C6 C7 C2 -2.1(5) . . . . ?
N3 C6 C7 C2 178.1(3) . . . . ?
C4 C5 C8 C9 -90.5(4) . . . . ?
C6 C5 C8 C9 80.3(5) . . . . ?
C4 C5 C8 C13 83.6(5) . . . . ?
C6 C5 C8 C13 -105.6(4) . . . . ?
C13 C8 C9 C10 -1.4(7) . . . . ?
C5 C8 C9 C10 173.3(4) . . . . ?
C8 C9 C10 C11 -2.8(7) . . . . ?
C9 C10 C11 C12 4.2(6) . . . . ?
C9 C10 C11 C14 -177.1(4) . . . . ?
C10 C11 C12 C13 -1.4(6) . . . . ?
C14 C11 C12 C13 179.9(3) . . . . ?
C11 C12 C13 C8 -2.9(6) . . . . ?
C11 C12 C13 N4 176.1(3) . . . . ?
C9 C8 C13 C12 4.2(6) . . . . ?
C5 C8 C13 C12 -169.7(4) . . . . ?
C9 C8 C13 N4 -174.7(4) . . . . ?
C5 C8 C13 N4 11.3(6) . . . . ?
C10 C11 C14 O3 149.8(4) . . . . ?
C12 C11 C14 O3 -31.5(5) . . . . ?
C10 C11 C14 O4 -30.7(5) . . . . ?
C12 C11 C14 O4 148.0(3) . . . . ?
C10 C11 C14 Co1 -81.7(14) . . . 4_675 ?
C12 C11 C14 Co1 97.0(13) . . . 4_675 ?
N1 C15 C16 C17 -176.9(3) . . . . ?
C20 C15 C16 C17 2.0(5) . . . . ?
C15 C16 C17 C18 -1.1(6) . . . . ?
C16 C17 C18 C19 -0.2(7) . . . . ?
C17 C18 C19 C20 0.6(6) . . . . ?
C18 C19 C20 C21 178.3(4) . . . . ?
C18 C19 C20 C15 0.4(5) . . . . ?
N1 C15 C20 C21 -0.7(5) . . . . ?
C16 C15 C20 C21 -179.7(3) . . . . ?
N1 C15 C20 C19 177.3(3) . . . . ?
C16 C15 C20 C19 -1.7(5) . . . . ?
C19 C20 C21 C22 -175.5(3) . . . . ?
C15 C20 C21 C22 2.4(5) . . . . ?
C20 C21 C22 C23 -1.0(5) . . . . ?
C21 C22 C23 N1 -2.5(5) . . . . ?
C21 C22 C23 C24 176.4(3) . . . . ?
N1 C23 C24 N2 2.8(4) . . . . ?
C22 C23 C24 N2 -176.1(3) . . . . ?
N1 C23 C24 C25 -177.5(3) . . . . ?
C22 C23 C24 C25 3.6(4) . . . . ?
N2 C24 C25 C26 -3.0(5) . . . . ?
C23 C24 C25 C26 177.3(3) . . . . ?
C24 C25 C26 C27 1.2(5) . . . . ?
C25 C26 C27 C28 -179.6(3) . . . . ?
C25 C26 C27 C32 1.1(5) . . . . ?
C26 C27 C28 C29 -178.4(3) . . . . ?
C32 C27 C28 C29 0.9(5) . . . . ?
C27 C28 C29 C30 0.0(6) . . . . ?
C28 C29 C30 C31 -0.8(6) . . . . ?
C29 C30 C31 C32 0.5(5) . . . . ?
C30 C31 C32 N2 -179.5(3) . . . . ?
C30 C31 C32 C27 0.5(5) . . . . ?
C26 C27 C32 N2 -1.8(4) . . . . ?
C28 C27 C32 N2 178.8(3) . . . . ?
C26 C27 C32 C31 178.2(3) . . . . ?
C28 C27 C32 C31 -1.2(5) . . . . ?
C22 C23 N1 C15 4.2(4) . . . . ?
C24 C23 N1 C15 -174.7(2) . . . . ?
C22 C23 N1 Co1 177.9(2) . . . . ?
C24 C23 N1 Co1 -1.0(3) . . . . ?
C16 C15 N1 C23 176.4(3) . . . . ?
C20 C15 N1 C23 -2.6(4) . . . . ?
C16 C15 N1 Co1 3.5(4) . . . . ?
C20 C15 N1 Co1 -175.5(2) . . . . ?
C25 C24 N2 C32 2.3(4) . . . . ?
C23 C24 N2 C32 -178.0(2) . . . . ?
C25 C24 N2 Co1 177.1(2) . . . . ?
C23 C24 N2 Co1 -3.2(3) . . . . ?
C31 C32 N2 C24 -179.8(3) . . . . ?
C27 C32 N2 C24 0.2(4) . . . . ?
C31 C32 N2 Co1 6.0(4) . . . . ?
C27 C32 N2 Co1 -174.1(2) . . . . ?
C7 C6 N3 O6 -172.7(4) . . . . ?
C5 C6 N3 O6 7.6(5) . . . . ?
C7 C6 N3 O5 2.7(5) . . . . ?
C5 C6 N3 O5 -177.0(4) . . . . ?
C12 C13 N4 O7 -174.6(5) . . . . ?
C8 C13 N4 O7 4.4(7) . . . . ?
C12 C13 N4 O8 1.9(6) . . . . ?
C8 C13 N4 O8 -179.1(5) . . . . ?
O2 C1 O1 Co1 -13.8(3) . . . . ?
C2 C1 O1 Co1 162.2(3) . . . . ?
O1 C1 O2 Co1 13.2(3) . . . . ?
C2 C1 O2 Co1 -162.8(3) . . . . ?
O4 C14 O3 Co1 -8.3(3) . . . 4_675 ?
C11 C14 O3 Co1 171.1(3) . . . 4_675 ?
O3 C14 O4 Co1 9.2(4) . . . 4_675 ?
C11 C14 O4 Co1 -170.3(3) . . . 4_675 ?
C24 N2 Co1 O4 89.5(2) . . . 4_476 ?
C32 N2 Co1 O4 -96.0(2) . . . 4_476 ?
C24 N2 Co1 N1 2.1(2) . . . . ?
C32 N2 Co1 N1 176.5(2) . . . . ?
C24 N2 Co1 O1 -114.5(2) . . . . ?
C32 N2 Co1 O1 59.9(2) . . . . ?
C24 N2 Co1 O2 -98.1(2) . . . . ?
C32 N2 Co1 O2 76.3(3) . . . . ?
C24 N2 Co1 O3 152.83(19) . . . 4_476 ?
C32 N2 Co1 O3 -32.7(2) . . . 4_476 ?
C24 N2 Co1 C1 -113.5(2) . . . . ?
C32 N2 Co1 C1 60.9(3) . . . . ?
C24 N2 Co1 C14 120.9(2) . . . 4_476 ?
C32 N2 Co1 C14 -64.7(2) . . . 4_476 ?
C23 N1 Co1 O4 -107.4(2) . . . 4_476 ?
C15 N1 Co1 O4 65.9(2) . . . 4_476 ?
C23 N1 Co1 N2 -0.51(19) . . . . ?
C15 N1 Co1 N2 172.7(2) . . . . ?
C23 N1 Co1 O1 84.1(2) . . . . ?
C15 N1 Co1 O1 -102.6(2) . . . . ?
C23 N1 Co1 O2 148.36(19) . . . . ?
C15 N1 Co1 O2 -38.4(2) . . . . ?
C23 N1 Co1 O3 -113.0(2) . . . 4_476 ?
C15 N1 Co1 O3 60.2(3) . . . 4_476 ?
C23 N1 Co1 C1 118.3(2) . . . . ?
C15 N1 Co1 C1 -68.5(3) . . . . ?
C23 N1 Co1 C14 -112.1(2) . . . 4_476 ?
C15 N1 Co1 C14 61.1(3) . . . 4_476 ?
C1 O1 Co1 O4 -55.3(3) . . . 4_476 ?
C1 O1 Co1 N2 178.3(2) . . . . ?
C1 O1 Co1 N1 100.6(2) . . . . ?
C1 O1 Co1 O2 7.77(18) . . . . ?
C1 O1 Co1 O3 -71.1(2) . . . 4_476 ?
C1 O1 Co1 C14 -63.1(2) . . . 4_476 ?
C1 O2 Co1 O4 145.89(18) . . . 4_476 ?
C1 O2 Co1 N2 -26.6(3) . . . . ?
C1 O2 Co1 N1 -119.69(18) . . . . ?
C1 O2 Co1 O1 -7.70(18) . . . . ?
C1 O2 Co1 O3 89.96(18) . . . 4_476 ?
C1 O2 Co1 C14 118.35(19) . . . 4_476 ?
O1 C1 Co1 O4 149.68(19) . . . 4_476 ?
O2 C1 Co1 O4 -43.7(2) . . . 4_476 ?
C2 C1 Co1 O4 61.0(10) . . . 4_476 ?
O1 C1 Co1 N2 -2.0(2) . . . . ?
O2 C1 Co1 N2 164.69(17) . . . . ?
C2 C1 Co1 N2 -90.7(9) . . . . ?
O1 C1 Co1 N1 -95.2(2) . . . . ?
O2 C1 Co1 N1 71.4(2) . . . . ?
C2 C1 Co1 N1 176.1(9) . . . . ?
O2 C1 Co1 O1 166.7(3) . . . . ?
C2 C1 Co1 O1 -88.7(10) . . . . ?
O1 C1 Co1 O2 -166.7(3) . . . . ?
C2 C1 Co1 O2 104.6(10) . . . . ?
O1 C1 Co1 O3 107.7(2) . . . 4_476 ?
O2 C1 Co1 O3 -85.65(18) . . . 4_476 ?
C2 C1 Co1 O3 19.0(9) . . . 4_476 ?
O1 C1 Co1 C14 128.0(2) . . . 4_476 ?
O2 C1 Co1 C14 -65.4(2) . . . 4_476 ?
C2 C1 Co1 C14 39.3(9) . . . 4_476 ?
